data_4027467
loop_
_publ_author_name
'Shin-ichiro Kato'
'Takayuki Furuya'
'Atsushi Kobayashi'
'Masashi Nitani'
'Yutaka Ie'
'Yoshio Aso'
'Toshitada Yoshihara'
'Seiji Tobita'
'Yosuke Nakamura'

_publ_section_title
;
 \p-Extended Thiadiazoles Fused with Thienopyrrole or Indole Moieties:
 Synthesis, Structures, and Properties
;
_journal_name_full 'Journal of Organic Chemistry'
_journal_page_first 7595
_journal_page_last 7606
_journal_paper_doi 10.1021/jo301458m
_journal_volume 77
_journal_year 2012
_chemical_formula_sum 'C18 H14 N4 S3'
_chemical_formula_weight 382.51
_chemical_name_systematic
; 
 ? 
;
_space_group_IT_number 14
_symmetry_cell_setting monoclinic
_symmetry_space_group_name_Hall '-P 2yn'
_symmetry_space_group_name_H-M 'P 1 21/n 1'
_atom_sites_solution_hydrogens geom
_atom_sites_solution_primary direct
_atom_sites_solution_secondary difmap
_audit_creation_method SHELXL-97
_cell_angle_alpha 90.000(4)
_cell_angle_beta 92.484(4)
_cell_angle_gamma 90.000(4)
_cell_formula_units_Z 4
_cell_length_a 7.961(3)
_cell_length_b 9.065(4)
_cell_length_c 23.363(8)
_cell_measurement_temperature 150(2)
_cell_volume 1684.4(11)
_computing_cell_refinement 'CrystalClear (Rigaku Corp., 2000)'
_computing_data_collection 'CrystalClear (Rigaku Corp., 2000)'
_computing_data_reduction 'CrystalClear (Rigaku Corp., 2000)'
_computing_structure_refinement 'SHELXL-97 (Sheldrick, 1997)'
_computing_structure_solution 'SHELXS-97 (Sheldrick, 1990)'
_diffrn_ambient_temperature 150(2)
_diffrn_detector_area_resol_mean 10.0000
_diffrn_measured_fraction_theta_full 0.964
_diffrn_measured_fraction_theta_max 0.964
_diffrn_measurement_method dtprofit.ref
_diffrn_radiation_monochromator graphite
_diffrn_radiation_source 'fine-focus sealed tube'
_diffrn_radiation_type MoK\a
_diffrn_radiation_wavelength 0.71070
_diffrn_reflns_av_R_equivalents 0.0284
_diffrn_reflns_av_sigmaI/netI 0.0548
_diffrn_reflns_limit_h_max 9
_diffrn_reflns_limit_h_min -7
_diffrn_reflns_limit_k_max 9
_diffrn_reflns_limit_k_min -10
_diffrn_reflns_limit_l_max 27
_diffrn_reflns_limit_l_min -27
_diffrn_reflns_number 7246
_diffrn_reflns_theta_full 25.00
_diffrn_reflns_theta_max 25.00
_diffrn_reflns_theta_min 5.93
_exptl_absorpt_coefficient_mu 0.449
_exptl_absorpt_correction_T_max 0.9357
_exptl_absorpt_correction_T_min 0.9156
_exptl_absorpt_correction_type multi-scan
_exptl_crystal_colour Yellow
_exptl_crystal_density_diffrn 1.508
_exptl_crystal_description Prism
_exptl_crystal_F_000 792
_exptl_crystal_size_max 0.20
_exptl_crystal_size_mid 0.20
_exptl_crystal_size_min 0.15
_refine_diff_density_max 0.367
_refine_diff_density_min -0.462
_refine_diff_density_rms 0.090
_refine_ls_extinction_method none
_refine_ls_goodness_of_fit_ref 1.177
_refine_ls_hydrogen_treatment none
_refine_ls_matrix_type full
_refine_ls_number_parameters 228
_refine_ls_number_reflns 2868
_refine_ls_number_restraints 0
_refine_ls_restrained_S_all 1.177
_refine_ls_R_factor_all 0.0477
_refine_ls_R_factor_gt 0.0444
_refine_ls_shift/su_max 0.000
_refine_ls_shift/su_mean 0.000
_refine_ls_structure_factor_coef Fsqd
_refine_ls_weighting_details 'calc w=1/[\s^2^(Fo^2^)+(0.0842P)^2^+0.0212P] where P=(Fo^2^+2Fc^2^)/3'
_refine_ls_weighting_scheme calc
_refine_ls_wR_factor_gt 0.1479
_refine_ls_wR_factor_ref 0.1528
_reflns_number_gt 2644
_reflns_number_total 2868
_reflns_threshold_expression >2sigma(I)
_cod_data_source_file jo301458m_si_003.cif
_cod_data_source_block crystalclear
_cod_database_code 4027467

loop_
_symmetry_equiv_pos_as_xyz
'x, y, z'
'-x+1/2, y+1/2, -z+1/2'
'-x, -y, -z'
'x-1/2, -y-1/2, z-1/2'

loop_
_atom_site_label
_atom_site_type_symbol
_atom_site_fract_x
_atom_site_fract_y
_atom_site_fract_z
_atom_site_U_iso_or_equiv
_atom_site_adp_type
_atom_site_occupancy
_atom_site_symmetry_multiplicity
_atom_site_calc_flag
_atom_site_refinement_flags
S1 S 1.25313(9) 0.07428(8) 0.38052(3) 0.0471(3) Uani 1 1 d .
N1 N 1.2591(3) 0.2309(3) 0.41443(9) 0.0411(5) Uani 1 1 d .
C1 C 1.1163(3) 0.3014(3) 0.39791(9) 0.0322(5) Uani 1 1 d .
C2 C 1.0668(3) 0.4447(3) 0.41475(9) 0.0293(5) Uani 1 1 d .
C3 C 0.9192(3) 0.5078(2) 0.39178(8) 0.0267(5) Uani 1 1 d .
C4 C 0.8054(3) 0.4212(2) 0.35672(8) 0.0259(5) Uani 1 1 d .
C5 C 0.8538(3) 0.2806(2) 0.33812(9) 0.0278(5) Uani 1 1 d .
C6 C 1.0113(3) 0.2210(3) 0.35761(9) 0.0310(5) Uani 1 1 d .
N2 N 1.0748(3) 0.0885(2) 0.34430(9) 0.0403(5) Uani 1 1 d .
C7 C 1.1459(3) 0.5532(3) 0.45181(9) 0.0330(5) Uani 1 1 d .
C8 C 1.2889(3) 0.5739(3) 0.48977(10) 0.0449(7) Uani 1 1 d .
H1 H 1.3710 0.5005 0.4987 0.054 Uiso 1 1 calc R
C9 C 1.2917(3) 0.7132(4) 0.51153(11) 0.0511(8) Uani 1 1 d .
H2 H 1.3785 0.7486 0.5371 0.061 Uiso 1 1 calc R
S2 S 1.12167(9) 0.82004(8) 0.48805(3) 0.0471(3) Uani 1 1 d .
C10 C 1.0461(3) 0.6749(3) 0.44760(9) 0.0338(6) Uani 1 1 d .
N3 N 0.9057(2) 0.6534(2) 0.41147(7) 0.0305(4) Uani 1 1 d .
C11 C 0.8238(3) 0.7761(3) 0.38060(11) 0.0372(6) Uani 1 1 d .
H3 H 0.7527 0.7365 0.3484 0.045 Uiso 1 1 calc R
H4 H 0.9110 0.8396 0.3643 0.045 Uiso 1 1 calc R
C12 C 0.7159(4) 0.8690(3) 0.41852(14) 0.0597(8) Uani 1 1 d .
H5 H 0.6160 0.8127 0.4283 0.090 Uiso 1 1 calc R
H6 H 0.6813 0.9591 0.3981 0.090 Uiso 1 1 calc R
H7 H 0.7807 0.8951 0.4537 0.090 Uiso 1 1 calc R
C13 C 0.7155(3) 0.2219(2) 0.30430(9) 0.0294(5) Uani 1 1 d .
C14 C 0.6603(3) 0.0926(3) 0.27376(10) 0.0371(6) Uani 1 1 d .
H8 H 0.7269 0.0068 0.2691 0.044 Uiso 1 1 calc R
C15 C 0.5010(3) 0.1087(3) 0.25235(10) 0.0423(6) Uani 1 1 d .
H9 H 0.4434 0.0339 0.2309 0.051 Uiso 1 1 calc R
S3 S 0.41058(8) 0.27774(7) 0.26741(2) 0.0384(2) Uani 1 1 d .
C16 C 0.5930(3) 0.3272(2) 0.30459(9) 0.0288(5) Uani 1 1 d .
N4 N 0.6417(2) 0.4492(2) 0.33630(7) 0.0277(4) Uani 1 1 d .
C17 C 0.5173(3) 0.5445(3) 0.36185(10) 0.0352(5) Uani 1 1 d .
H10 H 0.5731 0.6030 0.3930 0.042 Uiso 1 1 calc R
H11 H 0.4304 0.4824 0.3790 0.042 Uiso 1 1 calc R
C18 C 0.4332(4) 0.6486(4) 0.31882(14) 0.0583(8) Uani 1 1 d .
H12 H 0.5174 0.7156 0.3039 0.087 Uiso 1 1 calc R
H13 H 0.3470 0.7060 0.3375 0.087 Uiso 1 1 calc R
H14 H 0.3809 0.5915 0.2872 0.087 Uiso 1 1 calc R

loop_
_atom_site_aniso_label
_atom_site_aniso_U_11
_atom_site_aniso_U_22
_atom_site_aniso_U_33
_atom_site_aniso_U_23
_atom_site_aniso_U_13
_atom_site_aniso_U_12
S1 0.0391(4) 0.0417(4) 0.0608(5) 0.0141(3) 0.0063(3) 0.0117(3)
N1 0.0325(12) 0.0508(13) 0.0402(11) 0.0115(9) 0.0024(9) 0.0052(10)
C1 0.0239(11) 0.0437(14) 0.0292(11) 0.0076(9) 0.0040(9) 0.0010(10)
C2 0.0227(11) 0.0390(13) 0.0264(10) 0.0007(9) 0.0020(8) -0.0046(10)
C3 0.0271(12) 0.0281(11) 0.0250(10) -0.0002(8) 0.0005(8) -0.0062(9)
C4 0.0250(12) 0.0291(11) 0.0235(10) 0.0019(8) -0.0008(8) -0.0056(9)
C5 0.0266(11) 0.0297(12) 0.0272(11) -0.0004(8) 0.0034(8) -0.0044(9)
C6 0.0300(12) 0.0321(12) 0.0314(11) 0.0030(9) 0.0076(9) 0.0009(10)
N2 0.0392(13) 0.0314(11) 0.0506(12) 0.0041(9) 0.0071(9) -0.0002(9)
C7 0.0235(11) 0.0491(14) 0.0265(11) 0.0011(9) 0.0010(9) -0.0081(11)
C8 0.0287(13) 0.074(2) 0.0312(12) 0.0011(12) -0.0026(10) -0.0137(13)
C9 0.0381(15) 0.081(2) 0.0338(13) -0.0002(13) -0.0093(11) -0.0277(15)
S2 0.0563(5) 0.0479(5) 0.0364(4) -0.0064(3) -0.0055(3) -0.0240(3)
C10 0.0344(13) 0.0392(14) 0.0277(11) -0.0032(9) -0.0014(9) -0.0112(11)
N3 0.0318(10) 0.0301(10) 0.0292(9) -0.0014(7) -0.0044(7) -0.0049(8)
C11 0.0410(14) 0.0275(12) 0.0423(13) 0.0030(9) -0.0067(10) -0.0076(11)
C12 0.068(2) 0.0406(15) 0.0695(19) -0.0192(14) -0.0127(15) 0.0080(15)
C13 0.0320(12) 0.0293(11) 0.0269(11) -0.0019(8) 0.0030(9) -0.0057(10)
C14 0.0434(15) 0.0349(13) 0.0333(11) -0.0096(9) 0.0070(10) -0.0092(11)
C15 0.0468(16) 0.0426(15) 0.0373(12) -0.0135(11) 0.0007(11) -0.0130(12)
S3 0.0329(4) 0.0448(4) 0.0366(4) -0.0066(2) -0.0067(3) -0.0100(3)
C16 0.0280(12) 0.0315(12) 0.0265(10) -0.0019(8) -0.0016(8) -0.0062(10)
N4 0.0248(10) 0.0307(10) 0.0271(9) -0.0022(7) -0.0018(7) -0.0045(8)
C17 0.0264(12) 0.0388(13) 0.0407(12) -0.0087(10) 0.0030(9) -0.0004(10)
C18 0.0487(18) 0.0543(18) 0.0698(19) -0.0088(15) -0.0223(14) 0.0180(15)

loop_
_atom_type_symbol
_atom_type_description
_atom_type_scat_dispersion_real
_atom_type_scat_dispersion_imag
_atom_type_scat_source
C C 0.0033 0.0016 'International Tables Vol C Tables 4.2.6.8 and 6.1.1.4'
H H 0.0000 0.0000 'International Tables Vol C Tables 4.2.6.8 and 6.1.1.4'
N N 0.0061 0.0033 'International Tables Vol C Tables 4.2.6.8 and 6.1.1.4'
S S 0.1246 0.1234 'International Tables Vol C Tables 4.2.6.8 and 6.1.1.4'

loop_
_geom_angle_atom_site_label_1
_geom_angle_atom_site_label_2
_geom_angle_atom_site_label_3
_geom_angle
N1 S1 N2 101.00(11)
C1 N1 S1 105.60(18)
N1 C1 C2 126.6(2)
N1 C1 C6 114.1(2)
C2 C1 C6 119.2(2)
C3 C2 C1 120.6(2)
C3 C2 C7 107.0(2)
C1 C2 C7 132.4(2)
C2 C3 N3 109.58(18)
C2 C3 C4 119.9(2)
N3 C3 C4 130.4(2)
N4 C4 C5 108.96(17)
N4 C4 C3 131.1(2)
C5 C4 C3 120.0(2)
C4 C5 C6 119.66(19)
C4 C5 C13 107.09(19)
C6 C5 C13 133.1(2)
N2 C6 C5 126.9(2)
N2 C6 C1 113.1(2)
C5 C6 C1 119.9(2)
C6 N2 S1 106.19(17)
C10 C7 C8 112.7(2)
C10 C7 C2 105.8(2)
C8 C7 C2 141.5(2)
C9 C8 C7 110.8(3)
C9 C8 H1 124.6
C7 C8 H1 124.6
C8 C9 S2 113.57(19)
C8 C9 H2 123.2
S2 C9 H2 123.2
C10 S2 C9 89.80(13)
C7 C10 N3 112.5(2)
C7 C10 S2 113.13(18)
N3 C10 S2 134.3(2)
C10 N3 C3 105.10(19)
C10 N3 C11 121.58(19)
C3 N3 C11 126.33(17)
N3 C11 C12 112.7(2)
N3 C11 H3 109.1
C12 C11 H3 109.1
N3 C11 H4 109.1
C12 C11 H4 109.1
H3 C11 H4 107.8
C11 C12 H5 109.5
C11 C12 H6 109.5
H5 C12 H6 109.5
C11 C12 H7 109.5
H5 C12 H7 109.5
H6 C12 H7 109.5
C16 C13 C5 105.7(2)
C16 C13 C14 111.8(2)
C5 C13 C14 142.5(2)
C15 C14 C13 111.1(2)
C15 C14 H8 124.5
C13 C14 H8 124.5
C14 C15 S3 114.31(18)
C14 C15 H9 122.8
S3 C15 H9 122.8
C16 S3 C15 89.07(12)
C13 C16 N4 112.33(19)
C13 C16 S3 113.79(17)
N4 C16 S3 133.85(18)
C16 N4 C4 105.95(18)
C16 N4 C17 120.98(18)
C4 N4 C17 127.55(17)
N4 C17 C18 112.7(2)
N4 C17 H10 109.1
C18 C17 H10 109.1
N4 C17 H11 109.1
C18 C17 H11 109.1
H10 C17 H11 107.8
C17 C18 H12 109.5
C17 C18 H13 109.5
H12 C18 H13 109.5
C17 C18 H14 109.5
H12 C18 H14 109.5
H13 C18 H14 109.5

loop_
_geom_bond_atom_site_label_1
_geom_bond_atom_site_label_2
_geom_bond_distance
S1 N1 1.625(3)
S1 N2 1.626(2)
N1 C1 1.346(3)
C1 C2 1.418(3)
C1 C6 1.431(3)
C2 C3 1.393(3)
C2 C7 1.437(3)
C3 N3 1.404(3)
C3 C4 1.430(3)
C4 N4 1.392(3)
C4 C5 1.405(3)
C5 C6 1.422(3)
C5 C13 1.430(3)
C6 N2 1.345(3)
C7 C10 1.361(4)
C7 C8 1.425(3)
C8 C9 1.361(4)
C8 H1 0.9500
C9 S2 1.734(3)
C9 H2 0.9500
S2 C10 1.713(2)
C10 N3 1.385(3)
N3 C11 1.463(3)
C11 C12 1.515(4)
C11 H3 0.9900
C11 H4 0.9900
C12 H5 0.9800
C12 H6 0.9800
C12 H7 0.9800
C13 C16 1.365(3)
C13 C14 1.431(3)
C14 C15 1.351(4)
C14 H8 0.9500
C15 S3 1.735(3)
C15 H9 0.9500
S3 C16 1.719(2)
C16 N4 1.378(3)
N4 C17 1.461(3)
C17 C18 1.513(4)
C17 H10 0.9900
C17 H11 0.9900
C18 H12 0.9800
C18 H13 0.9800
C18 H14 0.9800

loop_
_geom_torsion_atom_site_label_1
_geom_torsion_atom_site_label_2
_geom_torsion_atom_site_label_3
_geom_torsion_atom_site_label_4
_geom_torsion
N2 S1 N1 C1 0.13(18)
S1 N1 C1 C2 -177.97(19)
S1 N1 C1 C6 -0.5(2)
N1 C1 C2 C3 176.4(2)
C6 C1 C2 C3 -1.0(3)
N1 C1 C2 C7 0.1(4)
C6 C1 C2 C7 -177.3(2)
C1 C2 C3 N3 -175.14(19)
C7 C2 C3 N3 2.0(2)
C1 C2 C3 C4 8.1(3)
C7 C2 C3 C4 -174.71(18)
C2 C3 C4 N4 168.8(2)
N3 C3 C4 N4 -7.1(4)
C2 C3 C4 C5 -9.9(3)
N3 C3 C4 C5 174.1(2)
N4 C4 C5 C6 -174.58(19)
C3 C4 C5 C6 4.4(3)
N4 C4 C5 C13 1.0(2)
C3 C4 C5 C13 180.00(19)
C4 C5 C6 N2 179.4(2)
C13 C5 C6 N2 5.1(4)
C4 C5 C6 C1 2.7(3)
C13 C5 C6 C1 -171.5(2)
N1 C1 C6 N2 0.7(3)
C2 C1 C6 N2 178.4(2)
N1 C1 C6 C5 177.8(2)
C2 C1 C6 C5 -4.5(3)
C5 C6 N2 S1 -177.40(19)
C1 C6 N2 S1 -0.6(2)
N1 S1 N2 C6 0.27(18)
C3 C2 C7 C10 -2.0(2)
C1 C2 C7 C10 174.7(2)
C3 C2 C7 C8 178.3(3)
C1 C2 C7 C8 -5.0(5)
C10 C7 C8 C9 -1.4(3)
C2 C7 C8 C9 178.3(3)
C7 C8 C9 S2 1.2(3)
C8 C9 S2 C10 -0.5(2)
C8 C7 C10 N3 -178.90(19)
C2 C7 C10 N3 1.3(3)
C8 C7 C10 S2 1.0(3)
C2 C7 C10 S2 -178.80(14)
C9 S2 C10 C7 -0.3(2)
C9 S2 C10 N3 179.6(2)
C7 C10 N3 C3 0.0(3)
S2 C10 N3 C3 -180.0(2)
C7 C10 N3 C11 -152.4(2)
S2 C10 N3 C11 27.7(3)
C2 C3 N3 C10 -1.3(2)
C4 C3 N3 C10 175.0(2)
C2 C3 N3 C11 149.4(2)
C4 C3 N3 C11 -34.3(4)
C10 N3 C11 C12 -77.3(3)
C3 N3 C11 C12 136.5(2)
C4 C5 C13 C16 -0.5(2)
C6 C5 C13 C16 174.3(2)
C4 C5 C13 C14 -176.2(3)
C6 C5 C13 C14 -1.4(5)
C16 C13 C14 C15 0.7(3)
C5 C13 C14 C15 176.3(3)
C13 C14 C15 S3 0.1(3)
C14 C15 S3 C16 -0.7(2)
C5 C13 C16 N4 -0.3(2)
C14 C13 C16 N4 176.94(18)
C5 C13 C16 S3 -178.54(15)
C14 C13 C16 S3 -1.3(2)
C15 S3 C16 C13 1.18(18)
C15 S3 C16 N4 -176.6(2)
C13 C16 N4 C4 0.9(2)
S3 C16 N4 C4 178.71(18)
C13 C16 N4 C17 -154.7(2)
S3 C16 N4 C17 23.1(3)
C5 C4 N4 C16 -1.2(2)
C3 C4 N4 C16 -180.0(2)
C5 C4 N4 C17 152.3(2)
C3 C4 N4 C17 -26.5(4)
C16 N4 C17 C18 -78.3(3)
C4 N4 C17 C18 131.8(2)

loop_
_cod_related_entry_id
_cod_related_entry_database
_cod_related_entry_code
1 ChemSpider 30659532
